data_4000037
loop_
_publ_author_name
'Muthuraman, Meiyappan'
'Masse, Ren\'e'
'Nicoud, Jean-Fran\,cois'
'Desiraju, Gautam R.'

_publ_section_title
;
 Molecular Complexation as a Design Tool in the Crystal Engineering of
 Noncentrosymmetric Structures. Ideal Orientation of Chromophores Linked
 by O--H&#x00B7;&#x00B7;&#x00B7;O and C--H&#x00B7;&#x00B7;&#x00B7;O Hydrogen
 Bonds for Nonlinear Optics
;
_journal_coden_ASTM CMATEX
_journal_issue 5
_journal_name_full 'Chemistry of Materials'
_journal_page_first 1473
_journal_page_last 1479
_journal_paper_doi 10.1021/cm000927y
_journal_volume 13
_journal_year 2001
_chemical_formula_sum 'C20 H18 N2 O4'
_chemical_formula_weight 350.37
_space_group_IT_number 4
_symmetry_cell_setting monoclinic
_symmetry_space_group_name_Hall 'P 2yb'
_symmetry_space_group_name_H-M 'P 1 21 1'
_cell_angle_alpha 90.001(10)
_cell_angle_beta 97.938(10)
_cell_angle_gamma 89.98(2)
_cell_formula_units_Z 2
_cell_length_a 5.3737(8)
_cell_length_b 7.95720(10)
_cell_length_c 20.561(4)
_cell_measurement_reflns_used 4377
_cell_measurement_temperature 296.2
_cell_measurement_theta_max 17.70
_cell_measurement_theta_min 2.17
_cell_volume 870.7(2)
_diffrn_ambient_temperature 296.2
_diffrn_measurement_device Nonius-KappaCCD
_diffrn_measurement_method 'Data from \f = 1\%, \f scans'
_diffrn_orient_matrix_UB_11 0.00000
_diffrn_orient_matrix_UB_12 0.00000
_diffrn_orient_matrix_UB_13 0.00000
_diffrn_orient_matrix_UB_21 0.00000
_diffrn_orient_matrix_UB_22 0.00000
_diffrn_orient_matrix_UB_23 0.00000
_diffrn_orient_matrix_UB_31 0.00000
_diffrn_orient_matrix_UB_32 0.00000
_diffrn_orient_matrix_UB_33 0.00000
_diffrn_radiation_detector CCD
_diffrn_radiation_monochromator graphite
_diffrn_radiation_source 'fine-focus sealed tube'
_diffrn_radiation_type 'Ag K\a'
_diffrn_radiation_wavelength 0.5608
_diffrn_reflns_av_R_equivalents 0.00000
_diffrn_reflns_av_sigmaI/netI 0.130
_diffrn_reflns_limit_h_max 5
_diffrn_reflns_limit_h_min -4
_diffrn_reflns_limit_k_max 4
_diffrn_reflns_limit_k_min -8
_diffrn_reflns_limit_l_max 21
_diffrn_reflns_limit_l_min -22
_diffrn_reflns_number 4377
_diffrn_reflns_reduction_process 'Lp corrections applied'
_diffrn_reflns_theta_max 17.70
_diffrn_reflns_theta_min 2.17
_diffrn_standards_decay_% 0.00
_diffrn_standards_interval_count 0
_diffrn_standards_number 0
_exptl_crystal_colour yelow
_exptl_crystal_density_diffrn 1.336
_exptl_crystal_density_meas ?
_exptl_crystal_description NONE
_exptl_crystal_size_max 0.18
_exptl_crystal_size_mid 0.21
_exptl_crystal_size_min 0.29
_reflns_number_gt 1881
_reflns_number_total 4377
_reflns_threshold_expression I>2.00\s(I)
_cod_original_sg_symbol_H-M 'P 21'
_cod_original_formula_sum 'C20 H18 N2 O4 '
_cod_database_code 4000037

loop_
_symmetry_equiv_pos_as_xyz
'   +x,   +y,   +z'
'   -x,1/2+y,   -z'

loop_
_atom_site_label
_atom_site_fract_x
_atom_site_fract_y
_atom_site_fract_z
_atom_site_U_iso_or_equiv
_atom_site_occupancy
_atom_site_refinement_flags
_atom_site_adp_type
_atom_site_calc_flag
_atom_site_calc_attached_atom
O(1) 0.5300(3) 0.1882 0.71667(8) 0.0625(5) 1.000 . Uani d ?
O(2) 0.8799(4) 0.1630(4) 0.10892(10) 0.0933(8) 1.000 . Uani d ?
O(3) 1.1985(4) 0.3134(4) 0.14641(10) 0.0977(8) 1.000 . Uani d ?
O(4) 0.7896(3) 0.3729(3) 0.80472(8) 0.0669(6) 1.000 . Uani d ?
N(1) 1.0097(5) 0.2316(4) 0.15424(12) 0.0695(9) 1.000 . Uani d ?
N(2) 0.9539(4) 0.2821(3) 0.84403(10) 0.0540(7) 1.000 . Uani d ?
C(1) 0.6034(4) 0.2011(4) 0.65583(11) 0.0460(7) 1.000 . Uani d ?
C(2) 0.8064(4) 0.2991(4) 0.64423(11) 0.0513(8) 1.000 . Uani d ?
C(3) 0.8771(5) 0.3041(4) 0.58195(12) 0.0568(8) 1.000 . Uani d ?
C(4) 0.7491(5) 0.2171(4) 0.53040(12) 0.0552(8) 1.000 . Uani d ?
C(5) 0.5424(5) 0.1192(4) 0.54331(12) 0.0644(9) 1.000 . Uani d ?
C(6) 0.4706(5) 0.1116(4) 0.60517(13) 0.0609(9) 1.000 . Uani d ?
C(7) 0.8294(5) 0.2338(4) 0.4633(1) 0.0655(10) 1.000 . Uani d ?
C(8) 0.7207(5) 0.1740(4) 0.4092(1) 0.0647(9) 1.000 . Uani d ?
C(9) 0.8069(5) 0.1946(4) 0.34444(12) 0.0535(8) 1.000 . Uani d ?
C(10) 1.0145(5) 0.2907(4) 0.33398(11) 0.0606(9) 1.000 . Uani d ?
C(11) 1.0818(4) 0.3061(4) 0.27058(13) 0.0598(9) 1.000 . Uani d ?
C(12) 0.9400(5) 0.2217(4) 0.21954(12) 0.0518(8) 1.000 . Uani d ?
C(13) 0.7325(5) 0.1279(3) 0.22843(12) 0.0591(9) 1.000 . Uani d ?
C(14) 0.6690(5) 0.1150(4) 0.2904(1) 0.0611(9) 1.000 . Uani d ?
C(15) 1.1397(5) 0.1978(4) 0.82049(11) 0.0565(8) 1.000 . Uani d ?
C(16) 1.3075(5) 0.1042(4) 0.86137(13) 0.0585(9) 1.000 . Uani d ?
C(17) 1.2960(5) 0.0954(4) 0.92875(13) 0.0585(9) 1.000 . Uani d ?
C(18) 1.1085(6) 0.1845(4) 0.95207(12) 0.0614(9) 1.000 . Uani d ?
C(19) 0.9401(5) 0.2779(4) 0.90946(13) 0.0641(9) 1.000 . Uani d ?
C(20) 1.4778(5) -0.0096(4) 0.97433(12) 0.0761(10) 1.000 . Uani d ?
H(1) 0.6418 0.2741 0.7492 0.073 1.000 . Uiso c ?
H(2) 0.9122 0.3654 0.6843 0.076 1.000 . Uiso c ?
H(3) 1.0446 0.3806 0.5742 0.076 1.000 . Uiso c ?
H(4) 0.4346 0.0526 0.5013 0.076 1.000 . Uiso c ?
H(5) 0.3130 0.0310 0.6140 0.076 1.000 . Uiso c ?
H(6) 1.0028 0.3034 0.4597 0.076 1.000 . Uiso c ?
H(7) 0.5478 0.1013 0.4101 0.076 1.000 . Uiso c ?
H(8) 1.1256 0.3531 0.3750 0.076 1.000 . Uiso c ?
H(9) 1.2435 0.3831 0.2615 0.076 1.000 . Uiso c ?
H(11) 0.6181 0.0639 0.1868 0.076 1.000 . Uiso c ?
H(12) 0.5030 0.0382 0.2998 0.076 1.000 . Uiso c ?
H(13) 1.1498 0.2010 0.7673 0.076 1.000 . Uiso c ?
H(14) 1.4618 0.0350 0.8415 0.076 1.000 . Uiso c ?
H(16) 1.0928 0.1814 1.0048 0.076 1.000 . Uiso c ?
H(17) 0.7887 0.3473 0.9292 0.076 1.000 . Uiso c ?
H(18) 1.4469 0.0036 1.0254 0.076 1.000 . Uiso c ?
H(19) 1.4565 -0.1449 0.9621 0.076 1.000 . Uiso c ?
H(20) 1.6725 0.0231 0.9712 0.076 1.000 . Uiso c ?
